data_2107070
loop_
_publ_author_name
'Geneys, C.'
'Vilminot, S.'
'le Cot, L.'

_publ_section_title
;
 Etude structurale de chlorofluorure d'etain(II), Sn Cl F
;
_journal_name_full 'Acta Crystallographica B (24,1968-38,1982)'
_journal_page_first 3199
_journal_page_last 3202
_journal_volume 32
_journal_year 1976
_chemical_formula_sum 'Cl F Sn'
_chemical_name_systematic 'Sn Cl F'
_space_group_IT_number 62
_symmetry_space_group_name_Hall '-P 2ac 2n'
_symmetry_space_group_name_H-M 'P n m a'
_cell_angle_alpha 90
_cell_angle_beta 90
_cell_angle_gamma 90
_cell_formula_units_Z 4
_cell_length_a 6.126
_cell_length_b 4.365
_cell_length_c 10.136
_cell_volume 271.037
_citation_journal_id_ASTM ACBCAR
_cod_data_source_file Geneys_ACBCAR_1976_1117.cif
_cod_data_source_block Cl1F1Sn1
_cod_original_cell_volume 271.0365
_cod_original_formula_sum 'Cl1 F1 Sn1'
_cod_database_code 2107070

loop_
_symmetry_equiv_pos_as_xyz
x,y,z
-x+1/2,-y,z+1/2
x+1/2,-y+1/2,-z+1/2
-x,y+1/2,-z
-x,-y,-z
x-1/2,y,-z-1/2
-x-1/2,y-1/2,z-1/2
x,-y-1/2,z

loop_
_atom_site_label
_atom_site_type_symbol
_atom_site_fract_x
_atom_site_fract_y
_atom_site_fract_z
_atom_site_occupancy
_atom_site_U_iso_or_equiv
F1 F-1 0.4027 0.25 0.5195 1 0.0
Cl1 Cl-1 0.3947 0.25 0.8638 1 0.0
Sn1 Sn+2 0.2122 0.25 0.0861 1 0.0
